data_4088191
loop_
_publ_author_name
'Lee, Vladimir Ya.'
'Gapurenko, Olga A.'
'Ito, Yuki'
'Meguro, Takahiko'
'Sugasawa, Haruka'
'Sekiguchi, Akira'
'Minyaev, Ruslan M.'
'Minkin, Vladimir I.'
'Herber, Rolfe H.'
'Gornitzka, Heinz'

_publ_section_title
;
 Pyramidanes: The Covalent Form of the Ionic Compounds
;
_journal_issue 3
_journal_name_full Organometallics
_journal_page_first 346
_journal_paper_doi 10.1021/acs.organomet.5b00924
_journal_volume 35
_journal_year 2016
_chemical_formula_sum 'C36 H84 Si8 Sn'
_chemical_formula_weight 860.44
_space_group_crystal_system triclinic
_space_group_IT_number 2
_space_group_name_Hall '-P 1'
_space_group_name_H-M_alt 'P -1'
_atom_sites_solution_hydrogens geom
_audit_creation_method SHELXL-2014
_cell_angle_alpha 68.3480(10)
_cell_angle_beta 87.9350(10)
_cell_angle_gamma 76.5840(10)
_cell_formula_units_Z 2
_cell_length_a 12.7913(8)
_cell_length_b 12.8192(8)
_cell_length_c 16.8594(11)
_cell_measurement_reflns_used 9915
_cell_measurement_temperature 150(2)
_cell_measurement_theta_max 26.430
_cell_measurement_theta_min 1.301
_cell_volume 2495.6(3)
_computing_cell_refinement 'APEX2 (Bruker AXS, 2006)'
_computing_data_collection 'APEX2 (Bruker AXS, 2006)'
_computing_data_reduction 'SAINT (Bruker AXS, 2004)'
_computing_structure_refinement 'SHELXL-2014 (Sheldrick, 2014)'
_computing_structure_solution 'SHELXT (George Sheldrick, 2012)'
_diffrn_ambient_temperature 150(2)
_diffrn_detector_area_resol_mean 8.333
_diffrn_measured_fraction_theta_full 0.996
_diffrn_measured_fraction_theta_max 0.991
_diffrn_measurement_device_type 'Bruker APEXII CCD area detector'
_diffrn_measurement_method 'phi and omega scans'
_diffrn_radiation_monochromator 'Bruker Helios multilayer confocal mirror'
_diffrn_radiation_source 'Incoatec ImS'
_diffrn_radiation_type MoK\a
_diffrn_radiation_wavelength 0.71073
_diffrn_reflns_av_R_equivalents 0.0893
_diffrn_reflns_av_unetI/netI 0.0521
_diffrn_reflns_Laue_measured_fraction_full 0.996
_diffrn_reflns_Laue_measured_fraction_max 0.991
_diffrn_reflns_limit_h_max 16
_diffrn_reflns_limit_h_min -16
_diffrn_reflns_limit_k_max 16
_diffrn_reflns_limit_k_min -16
_diffrn_reflns_limit_l_max 21
_diffrn_reflns_limit_l_min -21
_diffrn_reflns_number 34840
_diffrn_reflns_point_group_measured_fraction_full 0.996
_diffrn_reflns_point_group_measured_fraction_max 0.991
_diffrn_reflns_theta_full 25.242
_diffrn_reflns_theta_max 26.430
_diffrn_reflns_theta_min 1.301
_exptl_absorpt_coefficient_mu 0.726
_exptl_absorpt_correction_type none
_exptl_crystal_colour colorless
_exptl_crystal_density_diffrn 1.145
_exptl_crystal_description block
_exptl_crystal_F_000 924
_exptl_crystal_size_max 0.231
_exptl_crystal_size_mid 0.222
_exptl_crystal_size_min 0.161
_refine_diff_density_max 2.095
_refine_diff_density_min -0.835
_refine_diff_density_rms 0.069
_refine_ls_extinction_method none
_refine_ls_goodness_of_fit_ref 1.085
_refine_ls_hydrogen_treatment constr
_refine_ls_matrix_type full
_refine_ls_number_parameters 794
_refine_ls_number_reflns 10150
_refine_ls_number_restraints 500
_refine_ls_restrained_S_all 1.084
_refine_ls_R_factor_all 0.0341
_refine_ls_R_factor_gt 0.0332
_refine_ls_shift/su_max 0.003
_refine_ls_shift/su_mean 0.000
_refine_ls_structure_factor_coef Fsqd
_refine_ls_weighting_details 'w=1/[\s^2^(Fo^2^)+(0.0304P)^2^+1.7509P] where P=(Fo^2^+2Fc^2^)/3'
_refine_ls_weighting_scheme calc
_refine_ls_wR_factor_gt 0.0867
_refine_ls_wR_factor_ref 0.0874
_reflns_Friedel_coverage 0.000
_reflns_number_gt 9808
_reflns_number_total 10150
_reflns_threshold_expression 'I > 2\s(I)'
_cod_data_source_file om5b00924_si_003.cif
_cod_data_source_block SnSi4third_0m
_cod_database_code 4088191
_shelx_space_group_comment
;
The symmetry employed for this shelxl refinement is uniquely defined
by the following loop, which should always be used as a source of
symmetry information in preference to the above space-group names.
They are only intended as comments.
;
_shelx_estimated_absorpt_t_min 0.850
_shelx_estimated_absorpt_t_max 0.892
_shelxl_version_number 2014-3

loop_
_space_group_symop_operation_xyz
'x, y, z'
'-x, -y, -z'

loop_
_atom_site_label
_atom_site_type_symbol
_atom_site_fract_x
_atom_site_fract_y
_atom_site_fract_z
_atom_site_U_iso_or_equiv
_atom_site_adp_type
_atom_site_occupancy
_atom_site_site_symmetry_order
_atom_site_calc_flag
_atom_site_refinement_flags_posn
_atom_site_refinement_flags_adp
_atom_site_refinement_flags_occupancy
_atom_site_disorder_assembly
_atom_site_disorder_group
Sn1 Sn 0.55784(2) 0.80726(2) 0.61802(2) 0.02599(6) Uani 1 1 d . U . . .
C34 C 0.9082(2) 0.9789(3) 0.85719(19) 0.0484(7) Uani 1 1 d . U . . .
H34A H 0.8511 1.0412 0.8629 0.073 Uiso 0.8624(13) 1 calc R U P A 1
H34B H 0.9548 0.9414 0.9097 0.073 Uiso 0.8624(13) 1 calc R U P A 1
H34C H 0.9510 1.0111 0.8087 0.073 Uiso 0.8624(13) 1 calc R U P A 1
H34D H 0.9060 1.0518 0.8091 0.073 Uiso 0.1376(13) 1 calc R U P A 2
H34E H 0.8992 0.9935 0.9105 0.073 Uiso 0.1376(13) 1 calc R U P A 2
H34F H 0.9776 0.9249 0.8606 0.073 Uiso 0.1376(13) 1 calc R U P A 2
Si1 Si 0.69616(13) 0.64088(18) 0.7520(3) 0.0228(3) Uani 0.8624(13) 1 d D U P A 1
Si2 Si 0.51970(12) 0.63516(15) 0.7689(2) 0.0219(3) Uani 0.8624(13) 1 d D U P A 1
Si3 Si 0.48223(13) 0.81589(18) 0.7728(3) 0.0217(3) Uani 0.8624(13) 1 d D U P A 1
Si4 Si 0.65800(14) 0.8219(2) 0.7547(3) 0.0228(3) Uani 0.8624(13) 1 d D U P A 1
Si5 Si 0.85546(6) 0.51732(6) 0.73272(4) 0.02340(16) Uani 0.8624(13) 1 d D U P A 1
Si6 Si 0.42041(6) 0.50011(6) 0.76932(4) 0.02480(17) Uani 0.8624(13) 1 d D U P A 1
Si7 Si 0.32029(6) 0.94669(7) 0.77704(4) 0.02370(16) Uani 0.8624(13) 1 d D U P A 1
Si8 Si 0.75675(7) 0.96076(7) 0.74468(5) 0.02361(15) Uani 0.8624(13) 1 d D U P A 1
C1 C 0.9691(2) 0.5926(3) 0.7136(3) 0.0556(10) Uani 0.8624(13) 1 d D U P A 1
H1A H 1.0330 0.5447 0.6997 0.083 Uiso 0.8624(13) 1 calc R U P A 1
H1B H 0.9854 0.6052 0.7653 0.083 Uiso 0.8624(13) 1 calc R U P A 1
H1C H 0.9481 0.6671 0.6660 0.083 Uiso 0.8624(13) 1 calc R U P A 1
C2 C 0.8409(3) 0.4835(3) 0.63278(18) 0.0317(6) Uani 0.8624(13) 1 d D U P A 1
C3 C 0.7402(3) 0.4422(4) 0.6302(2) 0.0571(9) Uani 0.8624(13) 1 d D U P A 1
H3A H 0.6774 0.4985 0.6368 0.086 Uiso 0.8624(13) 1 calc R U P A 1
H3B H 0.7453 0.3674 0.6768 0.086 Uiso 0.8624(13) 1 calc R U P A 1
H3C H 0.7324 0.4340 0.5753 0.086 Uiso 0.8624(13) 1 calc R U P A 1
C4 C 0.9392(3) 0.3939(4) 0.6242(4) 0.0455(11) Uani 0.8624(13) 1 d D U P A 1
H4A H 0.9364 0.3910 0.5671 0.068 Uiso 0.8624(13) 1 calc R U P A 1
H4B H 0.9387 0.3177 0.6673 0.068 Uiso 0.8624(13) 1 calc R U P A 1
H4C H 1.0052 0.4158 0.6328 0.068 Uiso 0.8624(13) 1 calc R U P A 1
C5 C 0.8328(4) 0.5974(3) 0.5543(2) 0.0627(12) Uani 0.8624(13) 1 d D U P A 1
H5A H 0.8997 0.6231 0.5517 0.094 Uiso 0.8624(13) 1 calc R U P A 1
H5B H 0.7722 0.6568 0.5595 0.094 Uiso 0.8624(13) 1 calc R U P A 1
H5C H 0.8214 0.5840 0.5019 0.094 Uiso 0.8624(13) 1 calc R U P A 1
C6 C 0.8889(4) 0.3880(4) 0.8391(2) 0.0423(10) Uani 0.8624(13) 1 d D U P A 1
C7 C 1.0023(6) 0.3116(6) 0.8408(5) 0.068(2) Uani 0.8624(13) 1 d D U P A 1
H7A H 1.0565 0.3554 0.8384 0.102 Uiso 0.8624(13) 1 calc R U P A 1
H7B H 1.0075 0.2880 0.7914 0.102 Uiso 0.8624(13) 1 calc R U P A 1
H7C H 1.0149 0.2428 0.8936 0.102 Uiso 0.8624(13) 1 calc R U P A 1
C8 C 0.8059(4) 0.3158(5) 0.8576(3) 0.0963(19) Uani 0.8624(13) 1 d D U P A 1
H8A H 0.8034 0.2861 0.8120 0.145 Uiso 0.8624(13) 1 calc R U P A 1
H8B H 0.7351 0.3637 0.8604 0.145 Uiso 0.8624(13) 1 calc R U P A 1
H8C H 0.8257 0.2510 0.9123 0.145 Uiso 0.8624(13) 1 calc R U P A 1
C9 C 0.8936(5) 0.4353(5) 0.9099(3) 0.0897(18) Uani 0.8624(13) 1 d D U P A 1
H9A H 0.8937 0.3738 0.9658 0.135 Uiso 0.8624(13) 1 calc R U P A 1
H9B H 0.8306 0.4991 0.9028 0.135 Uiso 0.8624(13) 1 calc R U P A 1
H9C H 0.9594 0.4632 0.9064 0.135 Uiso 0.8624(13) 1 calc R U P A 1
C10 C 0.5200(3) 0.3612(3) 0.7783(3) 0.0508(9) Uani 0.8624(13) 1 d D U P A 1
H10A H 0.5641 0.3316 0.8318 0.076 Uiso 0.8624(13) 1 calc R U P A 1
H10B H 0.5665 0.3761 0.7298 0.076 Uiso 0.8624(13) 1 calc R U P A 1
H10C H 0.4809 0.3040 0.7779 0.076 Uiso 0.8624(13) 1 calc R U P A 1
C11 C 0.3469(4) 0.4622(4) 0.8718(2) 0.0437(13) Uani 0.8624(13) 1 d D U P A 1
C12 C 0.3159(5) 0.3464(4) 0.8941(3) 0.0790(15) Uani 0.8624(13) 1 d D U P A 1
H12A H 0.3813 0.2844 0.9046 0.119 Uiso 0.8624(13) 1 calc R U P A 1
H12B H 0.2722 0.3495 0.8464 0.119 Uiso 0.8624(13) 1 calc R U P A 1
H12C H 0.2744 0.3314 0.9455 0.119 Uiso 0.8624(13) 1 calc R U P A 1
C13 C 0.4157(4) 0.4537(5) 0.9462(2) 0.0655(12) Uani 0.8624(13) 1 d D U P A 1
H13A H 0.4269 0.5301 0.9376 0.098 Uiso 0.8624(13) 1 calc R U P A 1
H13B H 0.4854 0.4000 0.9498 0.098 Uiso 0.8624(13) 1 calc R U P A 1
H13C H 0.3792 0.4254 0.9993 0.098 Uiso 0.8624(13) 1 calc R U P A 1
C14 C 0.2414(4) 0.5520(5) 0.8664(3) 0.0835(16) Uani 0.8624(13) 1 d D U P A 1
H14A H 0.2060 0.5278 0.9205 0.125 Uiso 0.8624(13) 1 calc R U P A 1
H14B H 0.1938 0.5582 0.8198 0.125 Uiso 0.8624(13) 1 calc R U P A 1
H14C H 0.2572 0.6272 0.8554 0.125 Uiso 0.8624(13) 1 calc R U P A 1
C15 C 0.3350(3) 0.5519(3) 0.6651(2) 0.0342(7) Uani 0.8624(13) 1 d D U P A 1
C16 C 0.2689(3) 0.4647(4) 0.6684(3) 0.0479(10) Uani 0.8624(13) 1 d D U P A 1
H16A H 0.2146 0.4640 0.7110 0.072 Uiso 0.8624(13) 1 calc R U P A 1
H16B H 0.3168 0.3875 0.6842 0.072 Uiso 0.8624(13) 1 calc R U P A 1
H16C H 0.2333 0.4870 0.6121 0.072 Uiso 0.8624(13) 1 calc R U P A 1
C17 C 0.2590(3) 0.6706(3) 0.6455(2) 0.0476(8) Uani 0.8624(13) 1 d D U P A 1
H17A H 0.2200 0.6949 0.5902 0.071 Uiso 0.8624(13) 1 calc R U P A 1
H17B H 0.3007 0.7266 0.6433 0.071 Uiso 0.8624(13) 1 calc R U P A 1
H17C H 0.2074 0.6662 0.6904 0.071 Uiso 0.8624(13) 1 calc R U P A 1
C18 C 0.4127(4) 0.5586(5) 0.5912(2) 0.0625(12) Uani 0.8624(13) 1 d D U P A 1
H18A H 0.4517 0.4804 0.5971 0.094 Uiso 0.8624(13) 1 calc R U P A 1
H18B H 0.4642 0.6034 0.5936 0.094 Uiso 0.8624(13) 1 calc R U P A 1
H18C H 0.3712 0.5962 0.5362 0.094 Uiso 0.8624(13) 1 calc R U P A 1
C19 C 0.2058(2) 0.8766(3) 0.7795(3) 0.0498(8) Uani 0.8624(13) 1 d D U P A 1
H19A H 0.2060 0.8163 0.8360 0.075 Uiso 0.8624(13) 1 calc R U P A 1
H19B H 0.2142 0.8420 0.7359 0.075 Uiso 0.8624(13) 1 calc R U P A 1
H19C H 0.1375 0.9348 0.7679 0.075 Uiso 0.8624(13) 1 calc R U P A 1
C20 C 0.2946(3) 1.0848(3) 0.67693(19) 0.0287(6) Uani 0.8624(13) 1 d D U P A 1
C21 C 0.1992(3) 1.1773(4) 0.6873(4) 0.0421(11) Uani 0.8624(13) 1 d D U P A 1
H21A H 0.2205 1.2063 0.7290 0.063 Uiso 0.8624(13) 1 calc R U P A 1
H21B H 0.1377 1.1429 0.7074 0.063 Uiso 0.8624(13) 1 calc R U P A 1
H21C H 0.1791 1.2412 0.6321 0.063 Uiso 0.8624(13) 1 calc R U P A 1
C22 C 0.3926(2) 1.1363(2) 0.65367(19) 0.0377(6) Uani 0.8624(13) 1 d D U P A 1
H22A H 0.3754 1.2052 0.6011 0.057 Uiso 0.8624(13) 1 calc R U P A 1
H22B H 0.4527 1.0793 0.6448 0.057 Uiso 0.8624(13) 1 calc R U P A 1
H22C H 0.4127 1.1576 0.7002 0.057 Uiso 0.8624(13) 1 calc R U P A 1
C23 C 0.2640(3) 1.0549(3) 0.6013(2) 0.0459(7) Uani 0.8624(13) 1 d D U P A 1
H23A H 0.1967 1.0290 0.6121 0.069 Uiso 0.8624(13) 1 calc R U P A 1
H23B H 0.3214 0.9931 0.5953 0.069 Uiso 0.8624(13) 1 calc R U P A 1
H23C H 0.2544 1.1235 0.5485 0.069 Uiso 0.8624(13) 1 calc R U P A 1
C24 C 0.3267(3) 0.9663(3) 0.8839(2) 0.0389(8) Uani 0.8624(13) 1 d D U P A 1
C25 C 0.4013(4) 1.0412(4) 0.8842(2) 0.0662(11) Uani 0.8624(13) 1 d D U P A 1
H25A H 0.4097 1.0398 0.9422 0.099 Uiso 0.8624(13) 1 calc R U P A 1
H25B H 0.3710 1.1206 0.8452 0.099 Uiso 0.8624(13) 1 calc R U P A 1
H25C H 0.4716 1.0120 0.8655 0.099 Uiso 0.8624(13) 1 calc R U P A 1
C26 C 0.2114(4) 1.0146(4) 0.9072(3) 0.0536(11) Uani 0.8624(13) 1 d D U P A 1
H26A H 0.1662 0.9610 0.9110 0.080 Uiso 0.8624(13) 1 calc R U P A 1
H26B H 0.1803 1.0899 0.8629 0.080 Uiso 0.8624(13) 1 calc R U P A 1
H26C H 0.2153 1.0231 0.9624 0.080 Uiso 0.8624(13) 1 calc R U P A 1
C27 C 0.3693(4) 0.8470(4) 0.9548(2) 0.0707(15) Uani 0.8624(13) 1 d D U P A 1
H27A H 0.4416 0.8125 0.9423 0.106 Uiso 0.8624(13) 1 calc R U P A 1
H27B H 0.3210 0.7968 0.9574 0.106 Uiso 0.8624(13) 1 calc R U P A 1
H27C H 0.3725 0.8560 1.0099 0.106 Uiso 0.8624(13) 1 calc R U P A 1
C28 C 0.6644(2) 1.0895(3) 0.7584(3) 0.0499(9) Uani 0.8624(13) 1 d D U P A 1
H28A H 0.6386 1.0668 0.8164 0.075 Uiso 0.8624(13) 1 calc R U P A 1
H28B H 0.6030 1.1190 0.7167 0.075 Uiso 0.8624(13) 1 calc R U P A 1
H28C H 0.7036 1.1499 0.7492 0.075 Uiso 0.8624(13) 1 calc R U P A 1
C29 C 0.8159(3) 1.0126(3) 0.6344(2) 0.0364(8) Uani 0.8624(13) 1 d D U P A 1
C30 C 0.7197(4) 1.0844(3) 0.5685(2) 0.0594(10) Uani 0.8624(13) 1 d D U P A 1
H30A H 0.7462 1.1099 0.5109 0.089 Uiso 0.8624(13) 1 calc R U P A 1
H30B H 0.6833 1.1519 0.5815 0.089 Uiso 0.8624(13) 1 calc R U P A 1
H30C H 0.6689 1.0365 0.5716 0.089 Uiso 0.8624(13) 1 calc R U P A 1
C31 C 0.8751(3) 0.9141(3) 0.60839(19) 0.0465(8) Uani 0.8624(13) 1 d D U P A 1
H31A H 0.8966 0.9452 0.5495 0.070 Uiso 0.8624(13) 1 calc R U P A 1
H31B H 0.8276 0.8626 0.6123 0.070 Uiso 0.8624(13) 1 calc R U P A 1
H31C H 0.9393 0.8708 0.6467 0.070 Uiso 0.8624(13) 1 calc R U P A 1
C32 C 0.8934(5) 1.0894(5) 0.6315(4) 0.0562(16) Uani 0.8624(13) 1 d D U P A 1
H32A H 0.9559 1.0435 0.6710 0.084 Uiso 0.8624(13) 1 calc R U P A 1
H32B H 0.8563 1.1534 0.6484 0.084 Uiso 0.8624(13) 1 calc R U P A 1
H32C H 0.9173 1.1204 0.5734 0.084 Uiso 0.8624(13) 1 calc R U P A 1
C33 C 0.8578(3) 0.8899(3) 0.8420(2) 0.0334(7) Uani 0.8624(13) 1 d D U P A 1
C35 C 0.7949(4) 0.8369(6) 0.9205(3) 0.0619(15) Uani 0.8624(13) 1 d D U P A 1
H35A H 0.7640 0.7782 0.9124 0.093 Uiso 0.8624(13) 1 calc R U P A 1
H35B H 0.7371 0.8977 0.9274 0.093 Uiso 0.8624(13) 1 calc R U P A 1
H35C H 0.8438 0.8012 0.9717 0.093 Uiso 0.8624(13) 1 calc R U P A 1
C36 C 0.9470(3) 0.7937(3) 0.8332(2) 0.0490(8) Uani 0.8624(13) 1 d D U P A 1
H36A H 0.9927 0.7555 0.8861 0.073 Uiso 0.8624(13) 1 calc R U P A 1
H36B H 0.9906 0.8264 0.7855 0.073 Uiso 0.8624(13) 1 calc R U P A 1
H36C H 0.9153 0.7373 0.8224 0.073 Uiso 0.8624(13) 1 calc R U P A 1
Si1' Si 0.6785(8) 0.6241(11) 0.7545(18) 0.028(2) Uani 0.1376(13) 1 d D U P A 2
Si2' Si 0.4977(7) 0.6584(9) 0.7668(12) 0.023(2) Uani 0.1376(13) 1 d D U P A 2
Si3' Si 0.4965(8) 0.8349(11) 0.7687(18) 0.027(2) Uani 0.1376(13) 1 d D U P A 2
Si4' Si 0.6773(8) 0.8010(12) 0.755(2) 0.031(3) Uani 0.1376(13) 1 d D U P A 2
Si5' Si 0.8126(4) 0.4716(4) 0.7400(3) 0.0272(10) Uani 0.1376(13) 1 d D U P A 2
Si6' Si 0.3638(3) 0.5634(4) 0.7552(3) 0.0258(10) Uani 0.1376(13) 1 d D U P A 2
Si7' Si 0.3608(4) 0.9910(4) 0.7770(3) 0.0317(11) Uani 0.1376(13) 1 d D U P A 2
Si8' Si 0.8078(5) 0.9105(6) 0.7391(3) 0.0387(13) Uani 0.1376(13) 1 d D U P A 2
C1' C 0.7487(15) 0.3494(16) 0.7472(18) 0.060(6) Uani 0.1376(13) 1 d D U P A 2
H1'1 H 0.7355 0.3518 0.6895 0.090 Uiso 0.1376(13) 1 calc R U P A 2
H1'2 H 0.6803 0.3577 0.7749 0.090 Uiso 0.1376(13) 1 calc R U P A 2
H1'3 H 0.7972 0.2754 0.7807 0.090 Uiso 0.1376(13) 1 calc R U P A 2
C2' C 0.8723(15) 0.5186(13) 0.6317(9) 0.040(4) Uani 0.1376(13) 1 d D U P A 2
C3' C 0.9125(18) 0.6284(15) 0.6104(13) 0.052(5) Uani 0.1376(13) 1 d D U P A 2
H3'1 H 0.8711 0.6893 0.5601 0.077 Uiso 0.1376(13) 1 calc R U P A 2
H3'2 H 0.9889 0.6131 0.5983 0.077 Uiso 0.1376(13) 1 calc R U P A 2
H3'3 H 0.9034 0.6535 0.6591 0.077 Uiso 0.1376(13) 1 calc R U P A 2
C4' C 0.966(2) 0.425(2) 0.622(2) 0.051(8) Uani 0.1376(13) 1 d D U P A 2
H4'1 H 0.9889 0.4511 0.5632 0.076 Uiso 0.1376(13) 1 calc R U P A 2
H4'2 H 0.9427 0.3535 0.6353 0.076 Uiso 0.1376(13) 1 calc R U P A 2
H4'3 H 1.0265 0.4121 0.6615 0.076 Uiso 0.1376(13) 1 calc R U P A 2
C5' C 0.7815(18) 0.547(2) 0.5631(12) 0.060(6) Uani 0.1376(13) 1 d D U P A 2
H5'1 H 0.7574 0.6314 0.5344 0.090 Uiso 0.1376(13) 1 calc R U P A 2
H5'2 H 0.7209 0.5159 0.5905 0.090 Uiso 0.1376(13) 1 calc R U P A 2
H5'3 H 0.8090 0.5132 0.5209 0.090 Uiso 0.1376(13) 1 calc R U P A 2
C6' C 0.9059(16) 0.412(2) 0.8414(11) 0.040(6) Uani 0.1376(13) 1 d D U P A 2
C7' C 0.969(2) 0.503(2) 0.8422(19) 0.079(8) Uani 0.1376(13) 1 d D U P A 2
H7'1 H 0.9226 0.5598 0.8626 0.118 Uiso 0.1376(13) 1 calc R U P A 2
H7'2 H 0.9892 0.5431 0.7842 0.118 Uiso 0.1376(13) 1 calc R U P A 2
H7'3 H 1.0335 0.4640 0.8803 0.118 Uiso 0.1376(13) 1 calc R U P A 2
C8' C 0.982(3) 0.300(3) 0.848(3) 0.057(9) Uani 0.1376(13) 1 d D U P A 2
H8'1 H 1.0495 0.3146 0.8225 0.086 Uiso 0.1376(13) 1 calc R U P A 2
H8'2 H 0.9489 0.2626 0.8172 0.086 Uiso 0.1376(13) 1 calc R U P A 2
H8'3 H 0.9961 0.2486 0.9081 0.086 Uiso 0.1376(13) 1 calc R U P A 2
C9' C 0.8363(18) 0.392(3) 0.9198(11) 0.059(7) Uani 0.1376(13) 1 d D U P A 2
H9'1 H 0.8783 0.3317 0.9698 0.088 Uiso 0.1376(13) 1 calc R U P A 2
H9'2 H 0.7725 0.3689 0.9086 0.088 Uiso 0.1376(13) 1 calc R U P A 2
H9'3 H 0.8138 0.4642 0.9308 0.088 Uiso 0.1376(13) 1 calc R U P A 2
C10' C 0.2307(14) 0.6798(18) 0.7281(17) 0.065(5) Uani 0.1376(13) 1 d D U P A 2
H10D H 0.1875 0.6666 0.7785 0.097 Uiso 0.1376(13) 1 calc R U P A 2
H10E H 0.1907 0.6757 0.6812 0.097 Uiso 0.1376(13) 1 calc R U P A 2
H10F H 0.2462 0.7563 0.7107 0.097 Uiso 0.1376(13) 1 calc R U P A 2
C11' C 0.3392(15) 0.4741(15) 0.8683(10) 0.028(4) Uani 0.1376(13) 1 d D U P A 2
C12' C 0.2519(10) 0.4106(12) 0.8719(9) 0.019(3) Uani 0.1376(13) 1 d D U P A 2
H12D H 0.2731 0.3586 0.8406 0.029 Uiso 0.1376(13) 1 calc R U P A 2
H12E H 0.1844 0.4666 0.8458 0.029 Uiso 0.1376(13) 1 calc R U P A 2
H12F H 0.2417 0.3656 0.9316 0.029 Uiso 0.1376(13) 1 calc R U P A 2
C13' C 0.4343(17) 0.396(2) 0.9280(15) 0.058(5) Uani 0.1376(13) 1 d D U P A 2
H13D H 0.4126 0.3746 0.9871 0.087 Uiso 0.1376(13) 1 calc R U P A 2
H13E H 0.4920 0.4373 0.9208 0.087 Uiso 0.1376(13) 1 calc R U P A 2
H13F H 0.4602 0.3268 0.9148 0.087 Uiso 0.1376(13) 1 calc R U P A 2
C14' C 0.2943(16) 0.5800(15) 0.8941(12) 0.039(4) Uani 0.1376(13) 1 d D U P A 2
H14D H 0.2547 0.5564 0.9462 0.058 Uiso 0.1376(13) 1 calc R U P A 2
H14E H 0.2458 0.6404 0.8478 0.058 Uiso 0.1376(13) 1 calc R U P A 2
H14F H 0.3541 0.6099 0.9048 0.058 Uiso 0.1376(13) 1 calc R U P A 2
C15' C 0.3779(17) 0.5191(18) 0.6590(11) 0.054(5) Uani 0.1376(13) 1 d D U P A 2
C16' C 0.301(2) 0.446(2) 0.6535(19) 0.052(6) Uani 0.1376(13) 1 d D U P A 2
H16D H 0.2670 0.4779 0.5956 0.078 Uiso 0.1376(13) 1 calc R U P A 2
H16E H 0.2450 0.4486 0.6946 0.078 Uiso 0.1376(13) 1 calc R U P A 2
H16F H 0.3409 0.3665 0.6667 0.078 Uiso 0.1376(13) 1 calc R U P A 2
C17' C 0.348(3) 0.627(2) 0.5757(14) 0.076(6) Uani 0.1376(13) 1 d D U P A 2
H17D H 0.3893 0.6823 0.5746 0.114 Uiso 0.1376(13) 1 calc R U P A 2
H17E H 0.2706 0.6620 0.5733 0.114 Uiso 0.1376(13) 1 calc R U P A 2
H17F H 0.3637 0.6035 0.5264 0.114 Uiso 0.1376(13) 1 calc R U P A 2
C18' C 0.4943(18) 0.459(3) 0.6491(18) 0.076(6) Uani 0.1376(13) 1 d D U P A 2
H18D H 0.5154 0.3838 0.6965 0.114 Uiso 0.1376(13) 1 calc R U P A 2
H18E H 0.5432 0.5069 0.6496 0.114 Uiso 0.1376(13) 1 calc R U P A 2
H18F H 0.4980 0.4464 0.5948 0.114 Uiso 0.1376(13) 1 calc R U P A 2
C19' C 0.427(2) 1.1096(18) 0.7751(17) 0.066(5) Uani 0.1376(13) 1 d D U P A 2
H19D H 0.4019 1.1355 0.8218 0.100 Uiso 0.1376(13) 1 calc R U P A 2
H19E H 0.4084 1.1747 0.7204 0.100 Uiso 0.1376(13) 1 calc R U P A 2
H19F H 0.5054 1.0799 0.7821 0.100 Uiso 0.1376(13) 1 calc R U P A 2
C20' C 0.2649(14) 1.0583(17) 0.6787(10) 0.047(5) Uani 0.1376(13) 1 d D U P A 2
C21' C 0.170(2) 1.152(2) 0.688(2) 0.056(9) Uani 0.1376(13) 1 d D U P A 2
H21D H 0.1974 1.1987 0.7139 0.083 Uiso 0.1376(13) 1 calc R U P A 2
H21E H 0.1178 1.1152 0.7252 0.083 Uiso 0.1376(13) 1 calc R U P A 2
H21F H 0.1354 1.2020 0.6319 0.083 Uiso 0.1376(13) 1 calc R U P A 2
C22' C 0.323(2) 1.115(2) 0.6003(13) 0.070(6) Uani 0.1376(13) 1 d D U P A 2
H22D H 0.2743 1.1442 0.5493 0.105 Uiso 0.1376(13) 1 calc R U P A 2
H22E H 0.3861 1.0591 0.5946 0.105 Uiso 0.1376(13) 1 calc R U P A 2
H22F H 0.3459 1.1801 0.6063 0.105 Uiso 0.1376(13) 1 calc R U P A 2
C23' C 0.2161(19) 0.966(2) 0.6648(15) 0.061(5) Uani 0.1376(13) 1 d D U P A 2
H23D H 0.1863 0.9956 0.6059 0.092 Uiso 0.1376(13) 1 calc R U P A 2
H23E H 0.1587 0.9498 0.7044 0.092 Uiso 0.1376(13) 1 calc R U P A 2
H23F H 0.2723 0.8955 0.6755 0.092 Uiso 0.1376(13) 1 calc R U P A 2
C24' C 0.3086(19) 0.9346(19) 0.8888(11) 0.056(5) Uani 0.1376(13) 1 d D U P A 2
C25' C 0.402(3) 0.882(3) 0.9539(19) 0.085(8) Uani 0.1376(13) 1 d D U P A 2
H25D H 0.3776 0.8820 1.0095 0.127 Uiso 0.1376(13) 1 calc R U P A 2
H25E H 0.4571 0.9271 0.9360 0.127 Uiso 0.1376(13) 1 calc R U P A 2
H25F H 0.4335 0.8024 0.9585 0.127 Uiso 0.1376(13) 1 calc R U P A 2
C26' C 0.234(3) 1.038(3) 0.906(3) 0.076(9) Uani 0.1376(13) 1 d D U P A 2
H26D H 0.1583 1.0391 0.8961 0.113 Uiso 0.1376(13) 1 calc R U P A 2
H26E H 0.2497 1.1103 0.8680 0.113 Uiso 0.1376(13) 1 calc R U P A 2
H26F H 0.2458 1.0287 0.9658 0.113 Uiso 0.1376(13) 1 calc R U P A 2
C27' C 0.252(2) 0.837(2) 0.8985(18) 0.077(6) Uani 0.1376(13) 1 d D U P A 2
H27D H 0.3059 0.7683 0.8996 0.115 Uiso 0.1376(13) 1 calc R U P A 2
H27E H 0.2000 0.8621 0.8502 0.115 Uiso 0.1376(13) 1 calc R U P A 2
H27F H 0.2148 0.8192 0.9519 0.115 Uiso 0.1376(13) 1 calc R U P A 2
C28' C 0.9438(14) 0.820(2) 0.7255(18) 0.070(6) Uani 0.1376(13) 1 d D U P A 2
H28D H 0.9983 0.8199 0.7649 0.105 Uiso 0.1376(13) 1 calc R U P A 2
H28E H 0.9647 0.8530 0.6666 0.105 Uiso 0.1376(13) 1 calc R U P A 2
H28F H 0.9381 0.7406 0.7381 0.105 Uiso 0.1376(13) 1 calc R U P A 2
C29' C 0.7806(17) 1.0445(16) 0.6360(11) 0.049(5) Uani 0.1376(13) 1 d D U P A 2
C30' C 0.6621(18) 1.116(2) 0.631(2) 0.086(7) Uani 0.1376(13) 1 d D U P A 2
H30D H 0.6467 1.1267 0.6851 0.129 Uiso 0.1376(13) 1 calc R U P A 2
H30E H 0.6124 1.0742 0.6201 0.129 Uiso 0.1376(13) 1 calc R U P A 2
H30F H 0.6531 1.1914 0.5843 0.129 Uiso 0.1376(13) 1 calc R U P A 2
C31' C 0.792(3) 1.011(3) 0.5586(13) 0.086(9) Uani 0.1376(13) 1 d D U P A 2
H31D H 0.7704 1.0800 0.5068 0.129 Uiso 0.1376(13) 1 calc R U P A 2
H31E H 0.7460 0.9577 0.5629 0.129 Uiso 0.1376(13) 1 calc R U P A 2
H31F H 0.8672 0.9725 0.5561 0.129 Uiso 0.1376(13) 1 calc R U P A 2
C32' C 0.862(3) 1.119(3) 0.630(3) 0.058(10) Uani 0.1376(13) 1 d D U P A 2
H32D H 0.8851 1.1472 0.5717 0.087 Uiso 0.1376(13) 1 calc R U P A 2
H32E H 0.9244 1.0723 0.6695 0.087 Uiso 0.1376(13) 1 calc R U P A 2
H32F H 0.8274 1.1849 0.6460 0.087 Uiso 0.1376(13) 1 calc R U P A 2
C33' C 0.8216(17) 0.929(2) 0.8444(11) 0.047(4) Uani 0.1376(13) 1 d D U P A 2
C35' C 0.717(2) 1.014(2) 0.8538(17) 0.075(6) Uani 0.1376(13) 1 d D U P A 2
H35D H 0.7145 1.0113 0.9126 0.113 Uiso 0.1376(13) 1 calc R U P A 2
H35E H 0.6539 0.9900 0.8406 0.113 Uiso 0.1376(13) 1 calc R U P A 2
H35F H 0.7155 1.0922 0.8142 0.113 Uiso 0.1376(13) 1 calc R U P A 2
C36' C 0.830(3) 0.817(3) 0.9207(19) 0.060(7) Uani 0.1376(13) 1 d D U P A 2
H36D H 0.8703 0.8192 0.9683 0.091 Uiso 0.1376(13) 1 calc R U P A 2
H36E H 0.8670 0.7523 0.9051 0.091 Uiso 0.1376(13) 1 calc R U P A 2
H36F H 0.7574 0.8086 0.9379 0.091 Uiso 0.1376(13) 1 calc R U P A 2

loop_
_atom_site_aniso_label
_atom_site_aniso_U_11
_atom_site_aniso_U_22
_atom_site_aniso_U_33
_atom_site_aniso_U_23
_atom_site_aniso_U_13
_atom_site_aniso_U_12
Sn1 0.02398(9) 0.02923(9) 0.02570(8) -0.01145(6) 0.00359(6) -0.00629(6)
C34 0.0449(15) 0.070(2) 0.0531(15) -0.0388(15) 0.0073(12) -0.0314(15)
Si1 0.0140(5) 0.0205(6) 0.0381(6) -0.0169(6) 0.0047(6) -0.0025(4)
Si2 0.0157(5) 0.0170(6) 0.0367(5) -0.0137(6) 0.0043(6) -0.0052(5)
Si3 0.0153(5) 0.0173(6) 0.0351(6) -0.0137(7) 0.0069(5) -0.0028(4)
Si4 0.0164(5) 0.0204(6) 0.0384(6) -0.0176(7) 0.0051(7) -0.0063(5)
Si5 0.0154(3) 0.0232(3) 0.0342(4) -0.0164(3) 0.0026(3) 0.0001(3)
Si6 0.0226(4) 0.0217(4) 0.0352(4) -0.0139(3) 0.0055(3) -0.0100(3)
Si7 0.0180(3) 0.0208(3) 0.0321(3) -0.0124(3) 0.0077(3) -0.0009(3)
Si8 0.0196(4) 0.0206(3) 0.0361(4) -0.0153(3) 0.0037(3) -0.0076(3)
C1 0.0226(14) 0.0502(19) 0.113(3) -0.051(2) 0.0139(17) -0.0107(13)
C2 0.0353(16) 0.0277(17) 0.0306(13) -0.0156(12) 0.0057(11) 0.0027(12)
C3 0.0464(19) 0.079(3) 0.067(2) -0.054(2) -0.0041(16) -0.0082(18)
C4 0.045(2) 0.042(2) 0.052(2) -0.0301(19) 0.0109(17) 0.0049(17)
C5 0.085(3) 0.046(2) 0.0326(16) -0.0073(15) 0.0178(18) 0.0161(19)
C6 0.041(2) 0.042(2) 0.0325(15) -0.0152(14) -0.0037(14) 0.0139(16)
C7 0.053(3) 0.065(4) 0.060(3) -0.023(3) -0.013(3) 0.037(3)
C8 0.086(3) 0.067(3) 0.083(3) 0.035(3) -0.002(3) -0.021(3)
C9 0.109(4) 0.090(4) 0.048(2) -0.039(2) -0.029(2) 0.048(3)
C10 0.0347(16) 0.0291(15) 0.093(3) -0.0282(16) 0.0148(16) -0.0093(12)
C11 0.046(3) 0.045(3) 0.0330(18) 0.0003(18) 0.0026(18) -0.023(2)
C12 0.107(4) 0.079(3) 0.072(3) -0.025(2) 0.037(3) -0.071(3)
C13 0.090(3) 0.080(3) 0.0289(15) -0.0091(17) 0.0026(17) -0.043(3)
C14 0.075(3) 0.099(4) 0.053(2) -0.022(2) 0.032(2) 0.008(3)
C15 0.0352(16) 0.047(2) 0.0336(14) -0.0218(13) 0.0072(12) -0.0235(14)
C16 0.047(2) 0.063(3) 0.058(2) -0.0376(19) 0.0065(17) -0.033(2)
C17 0.0506(19) 0.0412(17) 0.0432(16) -0.0038(13) -0.0178(14) -0.0123(14)
C18 0.067(3) 0.111(4) 0.0430(18) -0.049(2) 0.0236(18) -0.052(3)
C19 0.0253(14) 0.0468(18) 0.090(3) -0.0382(18) 0.0200(15) -0.0145(13)
C20 0.0238(16) 0.0277(14) 0.0308(13) -0.0113(11) 0.0002(11) 0.0020(11)
C21 0.035(2) 0.0293(19) 0.049(2) -0.0094(17) 0.0043(16) 0.0086(15)
C22 0.0395(15) 0.0247(13) 0.0414(15) -0.0070(11) 0.0118(12) -0.0038(11)
C23 0.0399(17) 0.053(2) 0.0408(15) -0.0213(14) -0.0126(13) 0.0059(14)
C24 0.043(2) 0.0356(17) 0.0307(14) -0.0139(12) 0.0082(13) 0.0057(14)
C25 0.073(3) 0.097(3) 0.053(2) -0.052(2) 0.0053(18) -0.027(2)
C26 0.045(2) 0.067(3) 0.050(2) -0.035(2) 0.0187(17) 0.0047(19)
C27 0.088(3) 0.060(3) 0.0279(16) -0.0007(17) 0.0169(18) 0.022(2)
C28 0.0289(15) 0.0378(16) 0.099(3) -0.0439(18) 0.0076(16) -0.0079(12)
C29 0.0428(19) 0.0332(17) 0.0308(14) -0.0017(12) -0.0008(12) -0.0208(14)
C30 0.070(3) 0.045(2) 0.0485(19) 0.0080(16) -0.0182(18) -0.0239(18)
C31 0.055(2) 0.062(2) 0.0333(14) -0.0218(15) 0.0187(14) -0.0292(17)
C32 0.071(3) 0.056(3) 0.047(2) -0.007(2) 0.008(2) -0.047(3)
C33 0.0353(18) 0.0433(19) 0.0303(13) -0.0166(13) 0.0023(12) -0.0207(14)
C35 0.072(4) 0.102(4) 0.0286(16) -0.022(2) 0.0091(18) -0.058(3)
C36 0.0443(18) 0.0425(18) 0.0540(18) -0.0135(15) -0.0184(14) -0.0031(14)
Si1' 0.020(4) 0.026(4) 0.041(4) -0.019(4) 0.008(4) -0.002(3)
Si2' 0.019(4) 0.024(4) 0.028(3) -0.015(4) -0.003(3) 0.000(3)
Si3' 0.022(4) 0.019(4) 0.042(4) -0.015(4) 0.010(4) -0.005(3)
Si4' 0.020(4) 0.032(6) 0.044(4) -0.014(6) 0.004(5) -0.011(4)
Si5' 0.023(2) 0.025(2) 0.034(2) -0.0161(18) 0.0067(17) 0.0014(19)
Si6' 0.0115(19) 0.012(2) 0.053(3) -0.0130(17) -0.0092(16) 0.0020(17)
Si7' 0.029(2) 0.018(2) 0.051(3) -0.0197(19) 0.0028(19) 0.0014(19)
Si8' 0.041(3) 0.053(4) 0.036(2) -0.020(2) 0.009(2) -0.034(3)
C1' 0.032(10) 0.042(10) 0.125(19) -0.052(12) 0.011(10) -0.010(8)
C2' 0.059(13) 0.014(9) 0.040(7) -0.017(7) 0.004(6) 0.014(7)
C3' 0.071(14) 0.034(9) 0.050(11) -0.018(8) 0.030(10) -0.014(9)
C4' 0.068(16) 0.034(11) 0.047(13) -0.027(12) 0.020(11) 0.010(11)
C5' 0.076(14) 0.072(17) 0.026(7) -0.016(10) 0.001(9) -0.010(11)
C6' 0.016(8) 0.046(12) 0.043(8) 0.000(9) 0.001(6) -0.007(6)
C7' 0.052(15) 0.083(16) 0.11(2) -0.034(16) -0.031(12) -0.023(12)
C8' 0.041(16) 0.052(12) 0.052(18) 0.003(11) 0.004(10) 0.004(9)
C9' 0.043(12) 0.10(2) 0.018(6) -0.018(10) -0.004(7) -0.004(11)
C10' 0.043(7) 0.053(8) 0.097(10) -0.030(7) -0.018(7) -0.003(6)
C11' 0.012(10) 0.034(11) 0.054(9) -0.033(7) 0.008(8) -0.008(6)
C12' 0.010(5) 0.010(5) 0.028(6) 0.004(4) -0.003(4) -0.004(4)
C13' 0.051(8) 0.054(8) 0.068(8) -0.014(7) -0.021(7) -0.021(6)
C14' 0.044(7) 0.044(7) 0.051(7) -0.033(6) 0.012(6) -0.029(6)
C15' 0.075(13) 0.054(13) 0.054(9) -0.031(7) -0.003(11) -0.036(10)
C16' 0.062(10) 0.045(9) 0.054(10) -0.022(7) -0.013(8) -0.013(8)
C17' 0.089(10) 0.077(9) 0.067(7) -0.021(7) -0.008(8) -0.038(7)
C18' 0.077(8) 0.086(10) 0.082(10) -0.049(8) 0.016(8) -0.022(7)
C19' 0.070(10) 0.048(7) 0.095(10) -0.041(7) 0.005(7) -0.015(7)
C20' 0.029(12) 0.047(13) 0.053(9) -0.018(9) 0.005(6) 0.012(7)
C21' 0.058(16) 0.026(11) 0.049(14) 0.006(10) 0.015(11) 0.019(11)
C22' 0.056(9) 0.064(9) 0.062(7) -0.008(7) 0.009(7) 0.012(7)
C23' 0.057(9) 0.068(9) 0.061(9) -0.035(7) -0.011(6) 0.001(7)
C24' 0.048(13) 0.076(17) 0.046(8) -0.035(11) 0.016(7) 0.003(9)
C25' 0.088(11) 0.095(12) 0.062(8) -0.031(8) -0.005(8) -0.001(8)
C26' 0.076(13) 0.081(11) 0.069(12) -0.040(9) 0.025(8) -0.001(8)
C27' 0.077(10) 0.071(9) 0.075(10) -0.020(7) 0.028(7) -0.018(8)
C28' 0.039(9) 0.080(14) 0.12(2) -0.060(14) 0.025(11) -0.025(8)
C29' 0.061(12) 0.061(13) 0.043(8) -0.017(7) 0.006(10) -0.049(8)
C30' 0.076(9) 0.081(10) 0.092(11) -0.016(8) -0.012(8) -0.025(7)
C31' 0.15(3) 0.09(2) 0.038(8) -0.022(11) 0.017(15) -0.08(2)
C32' 0.076(16) 0.036(15) 0.070(19) -0.013(12) 0.002(18) -0.038(16)
C33' 0.040(12) 0.067(15) 0.042(8) -0.025(7) -0.004(9) -0.018(9)
C35' 0.065(7) 0.090(10) 0.076(9) -0.045(8) 0.008(8) -0.004(7)
C36' 0.067(12) 0.065(8) 0.054(8) -0.019(7) -0.007(8) -0.029(7)

loop_
_atom_type_symbol
_atom_type_description
_atom_type_scat_dispersion_real
_atom_type_scat_dispersion_imag
_atom_type_scat_source
C C 0.0033 0.0016 'International Tables Vol C Tables 4.2.6.8 and 6.1.1.4'
H H 0.0000 0.0000 'International Tables Vol C Tables 4.2.6.8 and 6.1.1.4'
Si Si 0.0817 0.0704 'International Tables Vol C Tables 4.2.6.8 and 6.1.1.4'
Sn Sn -0.6537 1.4246 'International Tables Vol C Tables 4.2.6.8 and 6.1.1.4'

loop_
_geom_angle_atom_site_label_1
_geom_angle_atom_site_label_2
_geom_angle_atom_site_label_3
_geom_angle
Si2' Sn1 Si3' 48.8(3)
Si4 Sn1 Si3 48.41(6)
Si4 Sn1 Si1 48.42(6)
Si3 Sn1 Si1 70.42(8)
Si2' Sn1 Si4' 71.0(4)
Si3' Sn1 Si4' 48.4(4)
Si2' Sn1 Si1' 48.4(3)
Si3' Sn1 Si1' 70.7(5)
Si4' Sn1 Si1' 48.0(4)
Si4 Sn1 Si2 70.96(7)
Si3 Sn1 Si2 48.19(6)
Si1 Sn1 Si2 48.16(5)
Si4 Si1 Si2 90.30(6)
Si4 Si1 Si5 133.47(8)
Si2 Si1 Si5 136.17(8)
Si4 Si1 Sn1 65.25(12)
Si2 Si1 Sn1 66.27(10)
Si5 Si1 Sn1 123.85(16)
Si3 Si2 Si1 89.53(6)
Si3 Si2 Si6 136.67(8)
Si1 Si2 Si6 133.60(8)
Si3 Si2 Sn1 65.47(11)
Si1 Si2 Sn1 65.57(11)
Si6 Si2 Sn1 122.35(12)
Si4 Si3 Si2 90.36(6)
Si4 Si3 Si7 136.15(9)
Si2 Si3 Si7 133.11(8)
Si4 Si3 Sn1 65.35(12)
Si2 Si3 Sn1 66.35(10)
Si7 Si3 Sn1 120.82(15)
Si3 Si4 Si1 89.80(6)
Si3 Si4 Si8 134.16(9)
Si1 Si4 Si8 136.04(8)
Si3 Si4 Sn1 66.25(12)
Si1 Si4 Sn1 66.33(12)
Si8 Si4 Sn1 124.96(17)
C1 Si5 C2 105.65(16)
C1 Si5 C6 107.7(2)
C2 Si5 C6 116.66(17)
C1 Si5 Si1 109.58(11)
C2 Si5 Si1 111.13(13)
C6 Si5 Si1 106.01(15)
C10 Si6 C11 104.79(19)
C10 Si6 C15 107.44(17)
C11 Si6 C15 116.67(17)
C10 Si6 Si2 107.81(11)
C11 Si6 Si2 107.94(16)
C15 Si6 Si2 111.66(13)
C19 Si7 C20 106.78(16)
C19 Si7 C24 107.17(17)
C20 Si7 C24 116.16(16)
C19 Si7 Si3 108.20(11)
C20 Si7 Si3 111.83(13)
C24 Si7 Si3 106.39(16)
C28 Si8 C29 107.87(17)
C28 Si8 C33 106.73(16)
C29 Si8 C33 116.57(16)
C28 Si8 Si4 109.31(11)
C29 Si8 Si4 110.74(16)
C33 Si8 Si4 105.40(14)
C3 C2 C4 109.3(3)
C3 C2 C5 107.6(3)
C4 C2 C5 108.0(3)
C3 C2 Si5 112.6(2)
C4 C2 Si5 111.8(3)
C5 C2 Si5 107.3(2)
C8 C6 C9 110.0(5)
C8 C6 C7 110.0(5)
C9 C6 C7 105.8(5)
C8 C6 Si5 112.0(3)
C9 C6 Si5 107.6(3)
C7 C6 Si5 111.2(4)
C13 C11 C12 108.0(4)
C13 C11 C14 107.1(4)
C12 C11 C14 106.1(4)
C13 C11 Si6 111.2(3)
C12 C11 Si6 111.4(3)
C14 C11 Si6 112.7(3)
C17 C15 C16 109.1(3)
C17 C15 C18 108.9(3)
C16 C15 C18 107.7(3)
C17 C15 Si6 112.6(2)
C16 C15 Si6 110.4(3)
C18 C15 Si6 108.0(2)
C22 C20 C21 108.9(3)
C22 C20 C23 107.9(3)
C21 C20 C23 107.7(3)
C22 C20 Si7 113.1(2)
C21 C20 Si7 111.0(3)
C23 C20 Si7 108.0(2)
C25 C24 C27 107.5(4)
C25 C24 C26 111.2(4)
C27 C24 C26 106.5(3)
C25 C24 Si7 112.5(2)
C27 C24 Si7 108.8(3)
C26 C24 Si7 110.0(3)
C31 C29 C32 108.6(4)
C31 C29 C30 107.9(3)
C32 C29 C30 109.3(3)
C31 C29 Si8 113.0(2)
C32 C29 Si8 111.1(3)
C30 C29 Si8 106.9(3)
C36 C33 C34 109.1(3)
C36 C33 C35 108.2(4)
C34 C33 C35 108.5(3)
C36 C33 Si8 112.2(2)
C34 C33 Si8 111.5(2)
C35 C33 Si8 107.2(3)
Si2' Si1' Si4' 90.1(3)
Si2' Si1' Si5' 135.3(4)
Si4' Si1' Si5' 134.6(4)
Si2' Si1' Sn1 64.8(6)
Si4' Si1' Sn1 65.9(8)
Si5' Si1' Sn1 124.4(10)
Si1' Si2' Si3' 89.9(3)
Si1' Si2' Si6' 134.1(5)
Si3' Si2' Si6' 135.0(4)
Si1' Si2' Sn1 66.8(7)
Si3' Si2' Sn1 65.8(7)
Si6' Si2' Sn1 117.3(7)
Si4' Si3' Si2' 90.0(3)
Si4' Si3' Si7' 135.4(5)
Si2' Si3' Si7' 134.6(4)
Si4' Si3' Sn1 66.6(8)
Si2' Si3' Sn1 65.4(6)
Si7' Si3' Sn1 124.0(10)
Si1' Si4' Si3' 90.0(3)
Si1' Si4' Si8' 135.1(4)
Si3' Si4' Si8' 134.8(5)
Si1' Si4' Sn1 66.0(8)
Si3' Si4' Sn1 65.1(8)
Si8' Si4' Sn1 123.1(11)
C2' Si5' C1' 106.9(9)
C2' Si5' C6' 119.3(9)
C1' Si5' C6' 105.0(10)
C2' Si5' Si1' 111.1(8)
C1' Si5' Si1' 108.8(7)
C6' Si5' Si1' 105.3(9)
C11' Si6' C15' 127.8(8)
C11' Si6' C10' 99.0(10)
C15' Si6' C10' 103.1(10)
C11' Si6' Si2' 105.7(7)
C15' Si6' Si2' 112.8(7)
C10' Si6' Si2' 105.4(7)
C19' Si7' C20' 105.0(10)
C19' Si7' C24' 105.7(10)
C20' Si7' C24' 120.9(10)
C19' Si7' Si3' 108.2(8)
C20' Si7' Si3' 111.2(8)
C24' Si7' Si3' 105.2(9)
C33' Si8' C29' 118.8(10)
C33' Si8' C28' 106.0(10)
C29' Si8' C28' 104.6(10)
C33' Si8' Si4' 106.8(10)
C29' Si8' Si4' 111.8(9)
C28' Si8' Si4' 108.3(8)
C3' C2' C4' 107.4(15)
C3' C2' C5' 106.0(15)
C4' C2' C5' 109.0(17)
C3' C2' Si5' 113.4(11)
C4' C2' Si5' 113.0(14)
C5' C2' Si5' 107.7(12)
C8' C6' C9' 110(2)
C8' C6' C7' 112(2)
C9' C6' C7' 106.4(18)
C8' C6' Si5' 110(2)
C9' C6' Si5' 108.7(12)
C7' C6' Si5' 110.6(14)
C13' C11' C12' 111.1(14)
C13' C11' C14' 108.8(16)
C12' C11' C14' 109.8(13)
C13' C11' Si6' 118.9(14)
C12' C11' Si6' 112.2(11)
C14' C11' Si6' 94.7(10)
C16' C15' C17' 102.6(17)
C16' C15' C18' 109.5(17)
C17' C15' C18' 105.1(18)
C16' C15' Si6' 114.9(14)
C17' C15' Si6' 110.3(15)
C18' C15' Si6' 113.4(14)
C22' C20' C23' 109.7(17)
C22' C20' C21' 107.7(17)
C23' C20' C21' 107.3(17)
C22' C20' Si7' 110.3(14)
C23' C20' Si7' 110.8(13)
C21' C20' Si7' 111.0(16)
C25' C24' C27' 106.2(19)
C25' C24' C26' 109(2)
C27' C24' C26' 112.6(19)
C25' C24' Si7' 109.3(17)
C27' C24' Si7' 110.8(14)
C26' C24' Si7' 108.9(17)
C31' C29' C32' 107(2)
C31' C29' C30' 106.7(19)
C32' C29' C30' 111.0(19)
C31' C29' Si8' 110.8(14)
C32' C29' Si8' 110.7(18)
C30' C29' Si8' 110.0(14)
C34 C33' C36' 107(2)
C34 C33' C35' 104.5(18)
C36' C33' C35' 105.8(19)
C34 C33' Si8' 118.7(12)
C36' C33' Si8' 112.3(19)
C35' C33' Si8' 107.9(14)

loop_
_geom_bond_atom_site_label_1
_geom_bond_atom_site_label_2
_geom_bond_distance
Sn1 Si2' 2.746(16)
Sn1 Si3' 2.75(2)
Sn1 Si4 2.763(4)
Sn1 Si3 2.782(3)
Sn1 Si1 2.786(3)
Sn1 Si4' 2.79(3)
Sn1 Si1' 2.79(2)
Sn1 Si2 2.801(3)
C34 C33' 1.46(2)
C34 C33 1.534(4)
Si1 Si4 2.275(2)
Si1 Si2 2.2796(19)
Si1 Si5 2.3666(15)
Si2 Si3 2.279(2)
Si2 Si6 2.3710(14)
Si3 Si4 2.2732(19)
Si3 Si7 2.3608(15)
Si4 Si8 2.3661(14)
Si5 C1 1.880(3)
Si5 C2 1.914(3)
Si5 C6 1.918(4)
Si6 C10 1.891(3)
Si6 C11 1.892(4)
Si6 C15 1.914(3)
Si7 C19 1.880(3)
Si7 C20 1.912(3)
Si7 C24 1.916(4)
Si8 C28 1.879(3)
Si8 C29 1.921(3)
Si8 C33 1.922(3)
C2 C3 1.509(5)
C2 C4 1.537(4)
C2 C5 1.552(4)
C6 C8 1.516(7)
C6 C9 1.535(5)
C6 C7 1.545(6)
C11 C13 1.513(5)
C11 C12 1.534(5)
C11 C14 1.538(6)
C15 C17 1.528(5)
C15 C16 1.534(4)
C15 C18 1.555(4)
C20 C22 1.523(4)
C20 C21 1.546(4)
C20 C23 1.547(4)
C24 C25 1.503(6)
C24 C27 1.541(5)
C24 C26 1.558(5)
C29 C31 1.518(5)
C29 C32 1.539(5)
C29 C30 1.553(5)
C33 C36 1.522(5)
C33 C35 1.541(5)
Si1' Si2' 2.269(9)
Si1' Si4' 2.270(12)
Si1' Si5' 2.365(8)
Si2' Si3' 2.272(12)
Si2' Si6' 2.371(8)
Si3' Si4' 2.270(10)
Si3' Si7' 2.370(8)
Si4' Si8' 2.367(8)
Si5' C2' 1.891(13)
Si5' C1' 1.894(14)
Si5' C6' 1.922(15)
Si6' C11' 1.886(14)
Si6' C15' 1.896(14)
Si6' C10' 1.925(15)
Si7' C19' 1.895(15)
Si7' C20' 1.896(14)
Si7' C24' 1.910(15)
Si8' C33' 1.897(14)
Si8' C29' 1.912(15)
Si8' C28' 1.913(15)
C2' C3' 1.525(16)
C2' C4' 1.536(16)
C2' C5' 1.551(17)
C6' C8' 1.51(2)
C6' C9' 1.541(17)
C6' C7' 1.564(18)
C11' C13' 1.508(17)
C11' C12' 1.514(15)
C11' C14' 1.555(17)
C15' C16' 1.532(17)
C15' C17' 1.543(18)
C15' C18' 1.545(18)
C20' C22' 1.517(17)
C20' C23' 1.545(18)
C20' C21' 1.547(16)
C24' C25' 1.507(19)
C24' C27' 1.538(18)
C24' C26' 1.560(17)
C29' C31' 1.511(18)
C29' C32' 1.545(16)
C29' C30' 1.565(18)
C33' C36' 1.517(19)
C33' C35' 1.559(18)
